data_4081055
loop_
_publ_author_name
'Mansell, Stephen M.'
'Farnaby, Joy H.'
'Germeroth, Anne I.'
'Arnold, Polly L.'

_publ_section_title
;
 Thermally Stable Uranium Dinitrogen Complex with Siloxide Supporting
 Ligands
;
_journal_issue 15
_journal_name_full Organometallics
_journal_page_first 4214
_journal_paper_doi 10.1021/om4003957
_journal_volume 32
_journal_year 2013
_chemical_formula_moiety 'C45 H87 N3 O Si7 U'
_chemical_formula_sum 'C45 H87 N3 O Si7 U'
_chemical_formula_weight 1120.84
_chemical_name_systematic
;
 ?
;
_space_group_IT_number 15
_symmetry_cell_setting monoclinic
_symmetry_space_group_name_Hall '-C 2yc'
_symmetry_space_group_name_H-M 'C 1 2/c 1'
_atom_sites_solution_hydrogens geom
_atom_sites_solution_primary direct
_atom_sites_solution_secondary difmap
_audit_creation_method SHELXL-97
_cell_angle_alpha 90.00
_cell_angle_beta 95.759(2)
_cell_angle_gamma 90.00
_cell_formula_units_Z 8
_cell_length_a 27.4437(7)
_cell_length_b 22.2208(6)
_cell_length_c 20.8071(6)
_cell_measurement_reflns_used 9064
_cell_measurement_temperature 170(2)
_cell_measurement_theta_max 24.9730
_cell_measurement_theta_min 2.9724
_cell_volume 12624.6(6)
_computing_cell_refinement
;
CrysAlisPro, Agilent Technologies,
Version 1.171.35.19 (release 27-10-2011 CrysAlis171 .NET)
(compiled Oct 27 2011,15:02:11)
;
_computing_data_collection
;
CrysAlisPro, Agilent Technologies,
Version 1.171.35.19 (release 27-10-2011 CrysAlis171 .NET)
(compiled Oct 27 2011,15:02:11)
;
_computing_data_reduction
;
CrysAlisPro, Agilent Technologies,
Version 1.171.35.19 (release 27-10-2011 CrysAlis171 .NET)
(compiled Oct 27 2011,15:02:11)
;
_computing_structure_refinement 'SHELXL-97 (Sheldrick, 2008)'
_computing_structure_solution SHELX-XS
_diffrn_ambient_temperature 170(2)
_diffrn_detector_area_resol_mean 16.1042
_diffrn_measured_fraction_theta_full 0.998
_diffrn_measured_fraction_theta_max 0.998
_diffrn_measurement_device_type 'Xcalibur, Eos'
_diffrn_measurement_method '\w scans'
_diffrn_radiation_monochromator graphite
_diffrn_radiation_source 'Enhance (Mo) X-ray Source'
_diffrn_radiation_type MoK\a
_diffrn_radiation_wavelength 0.71073
_diffrn_reflns_av_R_equivalents 0.1058
_diffrn_reflns_av_sigmaI/netI 0.1005
_diffrn_reflns_limit_h_max 32
_diffrn_reflns_limit_h_min -32
_diffrn_reflns_limit_k_max 26
_diffrn_reflns_limit_k_min -26
_diffrn_reflns_limit_l_max 24
_diffrn_reflns_limit_l_min -24
_diffrn_reflns_number 64114
_diffrn_reflns_theta_full 25.03
_diffrn_reflns_theta_max 25.03
_diffrn_reflns_theta_min 2.98
_diffrn_standards_number 0
_exptl_absorpt_coefficient_mu 2.733
_exptl_absorpt_correction_T_max 1.00000
_exptl_absorpt_correction_T_min 0.70417
_exptl_absorpt_correction_type multi-scan
_exptl_absorpt_process_details
;
CrysAlisPro, Agilent Technologies,
Version 1.171.35.19 (release 27-10-2011 CrysAlis171 .NET)
(compiled Oct 27 2011,15:02:11)
Empirical absorption correction using spherical harmonics,
 implemented in SCALE3 ABSPACK scaling algorithm.
;
_exptl_crystal_colour Colourless
_exptl_crystal_density_diffrn 1.179
_exptl_crystal_density_method 'not measured'
_exptl_crystal_description Block
_exptl_crystal_F_000 4608
_exptl_crystal_size_max 0.3582
_exptl_crystal_size_mid 0.1041
_exptl_crystal_size_min 0.0737
_platon_squeeze_details
;
Disordered solvent was identified and modelled using SQUEEZE.
324 electrons  is approximately 6 molecules of hexane (3 in each void),
the crystallisation solvent.
;
_refine_diff_density_max 0.766
_refine_diff_density_min -0.889
_refine_diff_density_rms 0.117
_refine_ls_extinction_method none
_refine_ls_goodness_of_fit_ref 1.005
_refine_ls_hydrogen_treatment constr
_refine_ls_matrix_type full
_refine_ls_number_parameters 541
_refine_ls_number_reflns 11134
_refine_ls_number_restraints 0
_refine_ls_restrained_S_all 1.005
_refine_ls_R_factor_all 0.0946
_refine_ls_R_factor_gt 0.0543
_refine_ls_shift/su_max 0.001
_refine_ls_shift/su_mean 0.000
_refine_ls_structure_factor_coef Fsqd
_refine_ls_weighting_details 'calc w=1/[\s^2^(Fo^2^)+(0.0480P)^2^+0.0000P] where P=(Fo^2^+2Fc^2^)/3'
_refine_ls_weighting_scheme calc
_refine_ls_wR_factor_gt 0.1071
_refine_ls_wR_factor_ref 0.1185
_reflns_number_gt 7481
_reflns_number_total 11134
_reflns_threshold_expression >2\s(I)
_cod_data_source_file om4003957_si_002.cif
_cod_data_source_block (Mes)3SiOUN''3
_cod_depositor_comments
;
The following automatic conversions were performed:

'_symmetry_cell_setting' value 'Monoclinic' changed to 'monoclinic'
according to /home/saulius/struct/CIF-dictionaries/cif_core.dic
dictionary named 'cif_core.dic' version 2.4.2 from 2011-04-26.

Automatic conversion script
Id: cif_fix_values 1891 2012-01-12 08:04:46Z andrius 
;
_cod_original_sg_symbol_H-M C2/c
_cod_database_code 4081055

loop_
_symmetry_equiv_pos_as_xyz
'x, y, z'
'-x, y, -z+1/2'
'x+1/2, y+1/2, z'
'-x+1/2, y+1/2, -z+1/2'
'-x, -y, -z'
'x, -y, z-1/2'
'-x+1/2, -y+1/2, -z'
'x+1/2, -y+1/2, z-1/2'

loop_
_atom_site_label
_atom_site_type_symbol
_atom_site_fract_x
_atom_site_fract_y
_atom_site_fract_z
_atom_site_U_iso_or_equiv
_atom_site_adp_type
_atom_site_occupancy
_atom_site_symmetry_multiplicity
_atom_site_calc_flag
_atom_site_refinement_flags
U1 U 0.190676(9) 0.209892(12) 0.227107(13) 0.03109(10) Uani 1 1 d .
O1 O 0.16176(14) 0.13503(17) 0.16892(19) 0.0272(10) Uani 1 1 d .
N1 N 0.27427(18) 0.2048(2) 0.2481(3) 0.0324(14) Uani 1 1 d .
N2 N 0.16078(19) 0.2190(2) 0.3265(3) 0.0353(14) Uani 1 1 d .
N3 N 0.1757(2) 0.3011(2) 0.1789(3) 0.0380(15) Uani 1 1 d .
Si1 Si 0.13839(6) 0.07826(8) 0.12410(9) 0.0274(4) Uani 1 1 d .
Si2 Si 0.30853(7) 0.20930(10) 0.32394(10) 0.0419(5) Uani 1 1 d .
Si3 Si 0.30851(7) 0.19060(10) 0.18329(10) 0.0426(6) Uani 1 1 d .
Si4 Si 0.16358(8) 0.15401(10) 0.37426(10) 0.0434(6) Uani 1 1 d .
Si5 Si 0.13411(8) 0.28197(10) 0.35953(11) 0.0486(6) Uani 1 1 d .
Si6 Si 0.11466(8) 0.31568(10) 0.14835(11) 0.0489(6) Uani 1 1 d .
Si7 Si 0.21772(8) 0.35801(9) 0.16490(11) 0.0470(6) Uani 1 1 d .
C1 C 0.1114(2) 0.0215(3) 0.1803(3) 0.0315(17) Uani 1 1 d .
C2 C 0.1172(2) -0.0414(3) 0.1771(3) 0.0342(17) Uani 1 1 d .
C3 C 0.0986(2) -0.0780(3) 0.2223(4) 0.043(2) Uani 1 1 d .
H3 H 0.1031 -0.1202 0.2194 0.052 Uiso 1 1 calc R
C4 C 0.0737(3) -0.0558(4) 0.2714(4) 0.0418(19) Uani 1 1 d .
C5 C 0.0659(2) 0.0045(4) 0.2726(4) 0.0426(19) Uani 1 1 d .
H5 H 0.0483 0.0206 0.3057 0.051 Uiso 1 1 calc R
C6 C 0.0827(2) 0.0438(3) 0.2275(3) 0.0318(17) Uani 1 1 d .
C7 C 0.1414(3) -0.0734(3) 0.1231(4) 0.048(2) Uani 1 1 d .
H7A H 0.1770 -0.0684 0.1302 0.072 Uiso 1 1 calc R
H7B H 0.1293 -0.0560 0.0812 0.072 Uiso 1 1 calc R
H7C H 0.1333 -0.1164 0.1233 0.072 Uiso 1 1 calc R
C8 C 0.0539(3) -0.0967(4) 0.3216(4) 0.063(2) Uani 1 1 d .
H8A H 0.0454 -0.0724 0.3582 0.094 Uiso 1 1 calc R
H8B H 0.0788 -0.1263 0.3367 0.094 Uiso 1 1 calc R
H8C H 0.0245 -0.1175 0.3022 0.094 Uiso 1 1 calc R
C9 C 0.0670(2) 0.1090(3) 0.2297(4) 0.046(2) Uani 1 1 d .
H9A H 0.0944 0.1334 0.2490 0.069 Uiso 1 1 calc R
H9B H 0.0394 0.1126 0.2558 0.069 Uiso 1 1 calc R
H9C H 0.0572 0.1232 0.1857 0.069 Uiso 1 1 calc R
C10 C 0.0884(2) 0.1101(3) 0.0623(3) 0.0279(16) Uani 1 1 d .
C11 C 0.1011(2) 0.1603(3) 0.0245(3) 0.0294(16) Uani 1 1 d .
C12 C 0.0650(3) 0.1875(3) -0.0171(3) 0.0367(18) Uani 1 1 d .
H12 H 0.0736 0.2216 -0.0411 0.044 Uiso 1 1 calc R
C13 C 0.0169(3) 0.1675(3) -0.0256(3) 0.0413(19) Uani 1 1 d .
C14 C 0.0064(2) 0.1164(3) 0.0075(3) 0.0363(18) Uani 1 1 d .
H14 H -0.0257 0.1002 0.0003 0.044 Uiso 1 1 calc R
C15 C 0.0402(2) 0.0873(3) 0.0507(3) 0.0298(16) Uani 1 1 d .
C16 C 0.1522(2) 0.1848(3) 0.0287(3) 0.0388(18) Uani 1 1 d .
H16A H 0.1564 0.2083 -0.0102 0.058 Uiso 1 1 calc R
H16B H 0.1756 0.1514 0.0321 0.058 Uiso 1 1 calc R
H16C H 0.1580 0.2106 0.0669 0.058 Uiso 1 1 calc R
C17 C -0.0211(3) 0.1980(4) -0.0718(4) 0.066(3) Uani 1 1 d .
H17A H -0.0471 0.1693 -0.0858 0.099 Uiso 1 1 calc R
H17B H -0.0058 0.2125 -0.1095 0.099 Uiso 1 1 calc R
H17C H -0.0351 0.2322 -0.0501 0.099 Uiso 1 1 calc R
C18 C 0.0224(2) 0.0296(3) 0.0809(3) 0.0409(19) Uani 1 1 d .
H18A H 0.0197 0.0363 0.1269 0.061 Uiso 1 1 calc R
H18B H 0.0458 -0.0029 0.0757 0.061 Uiso 1 1 calc R
H18C H -0.0097 0.0185 0.0593 0.061 Uiso 1 1 calc R
C19 C 0.1911(2) 0.0423(3) 0.0847(3) 0.0270(16) Uani 1 1 d .
C20 C 0.2339(2) 0.0265(3) 0.1251(3) 0.0301(16) Uani 1 1 d .
C21 C 0.2746(2) 0.0039(3) 0.0991(3) 0.0351(18) Uani 1 1 d .
H21 H 0.3027 -0.0064 0.1274 0.042 Uiso 1 1 calc R
C22 C 0.2759(3) -0.0043(3) 0.0335(4) 0.0415(19) Uani 1 1 d .
C23 C 0.2332(3) 0.0081(3) -0.0057(3) 0.0372(18) Uani 1 1 d .
H23 H 0.2327 0.0012 -0.0508 0.045 Uiso 1 1 calc R
C24 C 0.1911(2) 0.0300(3) 0.0180(3) 0.0332(17) Uani 1 1 d .
C25 C 0.2368(2) 0.0313(3) 0.1980(3) 0.0360(18) Uani 1 1 d .
H25A H 0.2653 0.0090 0.2173 0.054 Uiso 1 1 calc R
H25B H 0.2070 0.0144 0.2132 0.054 Uiso 1 1 calc R
H25C H 0.2398 0.0737 0.2108 0.054 Uiso 1 1 calc R
C26 C 0.3216(3) -0.0270(4) 0.0063(4) 0.063(3) Uani 1 1 d .
H26A H 0.3487 0.0010 0.0178 0.094 Uiso 1 1 calc R
H26B H 0.3156 -0.0298 -0.0409 0.094 Uiso 1 1 calc R
H26C H 0.3301 -0.0668 0.0242 0.094 Uiso 1 1 calc R
C27 C 0.1475(2) 0.0366(3) -0.0311(3) 0.044(2) Uani 1 1 d .
H27A H 0.1527 0.0130 -0.0697 0.065 Uiso 1 1 calc R
H27B H 0.1431 0.0791 -0.0429 0.065 Uiso 1 1 calc R
H27C H 0.1181 0.0220 -0.0128 0.065 Uiso 1 1 calc R
C28 C 0.2811(3) 0.2643(3) 0.3774(4) 0.054(2) Uani 1 1 d .
H28A H 0.2882 0.3053 0.3637 0.081 Uiso 1 1 calc R
H28B H 0.2952 0.2582 0.4221 0.081 Uiso 1 1 calc R
H28C H 0.2456 0.2582 0.3746 0.081 Uiso 1 1 calc R
C29 C 0.3725(3) 0.2384(4) 0.3221(4) 0.064(3) Uani 1 1 d .
H29A H 0.3914 0.2102 0.2983 0.097 Uiso 1 1 calc R
H29B H 0.3880 0.2426 0.3664 0.097 Uiso 1 1 calc R
H29C H 0.3715 0.2778 0.3007 0.097 Uiso 1 1 calc R
C30 C 0.3163(3) 0.1339(3) 0.3629(4) 0.060(2) Uani 1 1 d .
H30A H 0.2844 0.1140 0.3619 0.090 Uiso 1 1 calc R
H30B H 0.3303 0.1388 0.4078 0.090 Uiso 1 1 calc R
H30C H 0.3384 0.1094 0.3395 0.090 Uiso 1 1 calc R
C31 C 0.3503(3) 0.2532(4) 0.1633(4) 0.059(2) Uani 1 1 d .
H31A H 0.3316 0.2907 0.1575 0.089 Uiso 1 1 calc R
H31B H 0.3647 0.2435 0.1233 0.089 Uiso 1 1 calc R
H31C H 0.3764 0.2580 0.1986 0.089 Uiso 1 1 calc R
C32 C 0.2653(3) 0.1797(3) 0.1099(3) 0.049(2) Uani 1 1 d .
H32A H 0.2489 0.1407 0.1123 0.073 Uiso 1 1 calc R
H32B H 0.2834 0.1806 0.0716 0.073 Uiso 1 1 calc R
H32C H 0.2409 0.2119 0.1069 0.073 Uiso 1 1 calc R
C33 C 0.3483(2) 0.1223(3) 0.1950(4) 0.058(2) Uani 1 1 d .
H33A H 0.3739 0.1293 0.2304 0.087 Uiso 1 1 calc R
H33B H 0.3633 0.1139 0.1551 0.087 Uiso 1 1 calc R
H33C H 0.3283 0.0877 0.2054 0.087 Uiso 1 1 calc R
C34 C 0.1867(3) 0.0918(3) 0.3254(3) 0.0406(19) Uani 1 1 d .
H34A H 0.1623 0.0827 0.2890 0.061 Uiso 1 1 calc R
H34B H 0.1924 0.0560 0.3525 0.061 Uiso 1 1 calc R
H34C H 0.2174 0.1042 0.3090 0.061 Uiso 1 1 calc R
C35 C 0.2056(3) 0.1563(3) 0.4508(3) 0.057(2) Uani 1 1 d .
H35A H 0.2379 0.1708 0.4415 0.086 Uiso 1 1 calc R
H35B H 0.2088 0.1158 0.4695 0.086 Uiso 1 1 calc R
H35C H 0.1922 0.1836 0.4816 0.086 Uiso 1 1 calc R
C36 C 0.1021(3) 0.1314(4) 0.3992(4) 0.062(2) Uani 1 1 d .
H36A H 0.0891 0.1640 0.4243 0.093 Uiso 1 1 calc R
H36B H 0.1057 0.0949 0.4257 0.093 Uiso 1 1 calc R
H36C H 0.0795 0.1236 0.3606 0.093 Uiso 1 1 calc R
C37 C 0.1616(3) 0.3541(3) 0.3354(4) 0.057(2) Uani 1 1 d .
H37A H 0.1934 0.3600 0.3606 0.085 Uiso 1 1 calc R
H37B H 0.1398 0.3875 0.3435 0.085 Uiso 1 1 calc R
H37C H 0.1662 0.3528 0.2893 0.085 Uiso 1 1 calc R
C38 C 0.0663(3) 0.2826(4) 0.3384(4) 0.069(3) Uani 1 1 d .
H38A H 0.0590 0.2759 0.2919 0.103 Uiso 1 1 calc R
H38B H 0.0531 0.3216 0.3501 0.103 Uiso 1 1 calc R
H38C H 0.0514 0.2505 0.3622 0.103 Uiso 1 1 calc R
C39 C 0.1433(3) 0.2848(3) 0.4503(4) 0.064(2) Uani 1 1 d .
H39A H 0.1294 0.2486 0.4681 0.096 Uiso 1 1 calc R
H39B H 0.1269 0.3205 0.4655 0.096 Uiso 1 1 calc R
H39C H 0.1784 0.2869 0.4645 0.096 Uiso 1 1 calc R
C40 C 0.0779(3) 0.2464(3) 0.1609(4) 0.051(2) Uani 1 1 d .
H40A H 0.0897 0.2131 0.1357 0.077 Uiso 1 1 calc R
H40B H 0.0433 0.2541 0.1467 0.077 Uiso 1 1 calc R
H40C H 0.0814 0.2357 0.2068 0.077 Uiso 1 1 calc R
C41 C 0.0827(3) 0.3774(4) 0.1890(4) 0.069(3) Uani 1 1 d .
H41A H 0.0836 0.3687 0.2353 0.103 Uiso 1 1 calc R
H41B H 0.0486 0.3799 0.1702 0.103 Uiso 1 1 calc R
H41C H 0.0992 0.4157 0.1828 0.103 Uiso 1 1 calc R
C42 C 0.1080(3) 0.3364(4) 0.0600(4) 0.074(3) Uani 1 1 d .
H42A H 0.1188 0.3780 0.0550 0.111 Uiso 1 1 calc R
H42B H 0.0736 0.3325 0.0427 0.111 Uiso 1 1 calc R
H42C H 0.1282 0.3094 0.0365 0.111 Uiso 1 1 calc R
C43 C 0.2693(3) 0.3614(3) 0.2306(4) 0.054(2) Uani 1 1 d .
H43A H 0.2566 0.3727 0.2713 0.081 Uiso 1 1 calc R
H43B H 0.2933 0.3914 0.2196 0.081 Uiso 1 1 calc R
H43C H 0.2851 0.3219 0.2354 0.081 Uiso 1 1 calc R
C44 C 0.2427(3) 0.3470(3) 0.0853(4) 0.062(2) Uani 1 1 d .
H44A H 0.2517 0.3047 0.0806 0.093 Uiso 1 1 calc R
H44B H 0.2717 0.3724 0.0833 0.093 Uiso 1 1 calc R
H44C H 0.2177 0.3582 0.0503 0.093 Uiso 1 1 calc R
C45 C 0.1897(3) 0.4363(3) 0.1625(4) 0.058(2) Uani 1 1 d .
H45A H 0.1648 0.4394 0.1255 0.087 Uiso 1 1 calc R
H45B H 0.2153 0.4663 0.1584 0.087 Uiso 1 1 calc R
H45C H 0.1745 0.4435 0.2025 0.087 Uiso 1 1 calc R

loop_
_atom_site_aniso_label
_atom_site_aniso_U_11
_atom_site_aniso_U_22
_atom_site_aniso_U_33
_atom_site_aniso_U_23
_atom_site_aniso_U_13
_atom_site_aniso_U_12
U1 0.03563(16) 0.03180(17) 0.02444(16) -0.00148(14) -0.00393(11) -0.00369(14)
O1 0.031(2) 0.025(3) 0.024(3) 0.003(2) -0.008(2) -0.005(2)
N1 0.035(3) 0.038(4) 0.024(3) 0.005(3) -0.002(3) -0.007(3)
N2 0.045(3) 0.028(3) 0.033(4) -0.001(3) 0.004(3) 0.003(3)
N3 0.046(4) 0.036(4) 0.030(4) 0.001(3) -0.006(3) 0.009(3)
Si1 0.0298(10) 0.0301(11) 0.0212(11) -0.0013(9) -0.0032(8) 0.0004(9)
Si2 0.0447(12) 0.0451(13) 0.0325(13) 0.0009(11) -0.0126(10) -0.0118(11)
Si3 0.0333(11) 0.0593(15) 0.0341(13) 0.0008(11) -0.0026(10) -0.0045(10)
Si4 0.0582(14) 0.0456(14) 0.0270(13) -0.0022(10) 0.0069(11) -0.0049(11)
Si5 0.0610(14) 0.0468(15) 0.0383(14) -0.0112(11) 0.0059(11) -0.0003(12)
Si6 0.0541(14) 0.0395(13) 0.0500(16) -0.0011(11) -0.0102(12) 0.0074(11)
Si7 0.0621(15) 0.0387(13) 0.0386(14) 0.0047(11) -0.0033(11) -0.0096(11)
C1 0.028(4) 0.040(5) 0.025(4) 0.004(3) -0.007(3) 0.001(3)
C2 0.033(4) 0.035(5) 0.034(5) -0.001(4) -0.002(3) -0.005(3)
C3 0.033(4) 0.034(5) 0.061(6) 0.017(4) 0.000(4) 0.000(4)
C4 0.037(4) 0.051(5) 0.037(5) 0.017(4) -0.002(4) -0.014(4)
C5 0.035(4) 0.059(6) 0.034(5) -0.007(4) 0.003(4) -0.002(4)
C6 0.025(4) 0.038(5) 0.031(5) -0.009(4) -0.002(3) -0.008(3)
C7 0.066(5) 0.027(4) 0.054(6) -0.001(4) 0.016(4) -0.006(4)
C8 0.075(6) 0.070(6) 0.043(6) 0.019(5) 0.006(5) -0.015(5)
C9 0.044(5) 0.052(5) 0.043(5) -0.004(4) 0.010(4) -0.003(4)
C10 0.027(4) 0.036(4) 0.020(4) -0.009(3) -0.003(3) 0.001(3)
C11 0.034(4) 0.033(4) 0.019(4) -0.004(3) -0.005(3) -0.001(3)
C12 0.048(5) 0.040(4) 0.022(4) 0.007(3) -0.001(4) 0.004(4)
C13 0.042(5) 0.049(5) 0.030(5) -0.010(4) -0.011(4) 0.009(4)
C14 0.026(4) 0.049(5) 0.033(5) -0.016(4) -0.002(3) -0.002(4)
C15 0.035(4) 0.033(4) 0.020(4) -0.009(3) 0.000(3) -0.002(3)
C16 0.041(4) 0.034(4) 0.040(5) 0.006(4) -0.001(4) -0.006(3)
C17 0.059(5) 0.074(7) 0.058(6) 0.011(5) -0.028(5) 0.015(5)
C18 0.028(4) 0.066(5) 0.028(4) -0.005(4) -0.004(3) -0.012(4)
C19 0.033(4) 0.020(4) 0.028(4) 0.000(3) 0.003(3) -0.004(3)
C20 0.035(4) 0.028(4) 0.029(4) -0.001(3) 0.005(3) -0.001(3)
C21 0.037(4) 0.034(4) 0.032(5) 0.002(3) -0.007(3) 0.007(3)
C22 0.051(5) 0.031(4) 0.044(5) -0.003(4) 0.011(4) 0.003(4)
C23 0.055(5) 0.035(4) 0.022(4) 0.000(3) 0.004(4) 0.002(4)
C24 0.040(4) 0.030(4) 0.028(4) -0.005(3) -0.004(3) -0.005(3)
C25 0.035(4) 0.045(5) 0.028(4) 0.000(3) -0.001(3) 0.011(3)
C26 0.061(6) 0.078(6) 0.052(6) -0.006(5) 0.013(5) 0.028(5)
C27 0.055(5) 0.050(5) 0.025(4) -0.018(4) -0.001(4) 0.003(4)
C28 0.072(6) 0.046(5) 0.038(5) 0.002(4) -0.018(4) -0.013(4)
C29 0.061(5) 0.076(6) 0.050(6) -0.002(5) -0.025(5) -0.017(5)
C30 0.062(5) 0.060(6) 0.051(6) 0.011(4) -0.020(4) -0.006(5)
C31 0.043(5) 0.090(7) 0.044(6) 0.019(5) -0.001(4) -0.011(5)
C32 0.046(5) 0.059(5) 0.041(5) -0.002(4) 0.004(4) -0.009(4)
C33 0.036(4) 0.068(6) 0.070(7) -0.008(5) 0.007(4) 0.009(4)
C34 0.061(5) 0.038(5) 0.024(4) -0.002(3) 0.008(4) 0.000(4)
C35 0.088(6) 0.055(5) 0.027(5) -0.006(4) 0.001(4) 0.002(5)
C36 0.078(6) 0.061(6) 0.053(6) -0.003(5) 0.029(5) -0.015(5)
C37 0.075(6) 0.045(5) 0.049(6) -0.011(4) -0.001(5) 0.004(4)
C38 0.076(6) 0.062(6) 0.070(7) -0.011(5) 0.018(5) 0.018(5)
C39 0.087(6) 0.051(6) 0.056(6) -0.013(5) 0.019(5) 0.013(5)
C40 0.045(5) 0.053(5) 0.055(6) -0.002(4) 0.001(4) 0.005(4)
C41 0.068(6) 0.054(6) 0.079(7) -0.005(5) -0.020(5) 0.013(5)
C42 0.089(7) 0.048(6) 0.073(7) 0.005(5) -0.046(5) 0.006(5)
C43 0.061(5) 0.050(5) 0.047(6) -0.001(4) -0.006(4) -0.018(4)
C44 0.091(7) 0.054(6) 0.042(5) 0.004(4) 0.014(5) -0.010(5)
C45 0.095(7) 0.037(5) 0.039(5) -0.002(4) -0.010(5) 0.000(5)

loop_
_atom_type_symbol
_atom_type_description
_atom_type_scat_dispersion_real
_atom_type_scat_dispersion_imag
_atom_type_scat_source
C C 0.0033 0.0016 'International Tables Vol C Tables 4.2.6.8 and 6.1.1.4'
H H 0.0000 0.0000 'International Tables Vol C Tables 4.2.6.8 and 6.1.1.4'
N N 0.0061 0.0033 'International Tables Vol C Tables 4.2.6.8 and 6.1.1.4'
O O 0.0106 0.0060 'International Tables Vol C Tables 4.2.6.8 and 6.1.1.4'
Si Si 0.0817 0.0704 'International Tables Vol C Tables 4.2.6.8 and 6.1.1.4'
U U -9.6767 9.6646 'International Tables Vol C Tables 4.2.6.8 and 6.1.1.4'

loop_
_geom_angle_atom_site_label_1
_geom_angle_atom_site_label_2
_geom_angle_atom_site_label_3
_geom_angle
O1 U1 N3 113.44(17)
O1 U1 N1 111.86(17)
N3 U1 N1 105.08(19)
O1 U1 N2 115.20(17)
N3 U1 N2 104.56(19)
N1 U1 N2 105.82(19)
O1 U1 Si6 95.04(11)
N3 U1 Si6 27.23(14)
N1 U1 Si6 132.07(13)
N2 U1 Si6 96.51(13)
O1 U1 Si4 96.91(11)
N3 U1 Si4 131.63(14)
N1 U1 Si4 96.54(13)
N2 U1 Si4 27.14(13)
Si6 U1 Si4 119.53(5)
Si1 O1 U1 178.8(2)
Si3 N1 Si2 115.0(3)
Si3 N1 U1 117.8(3)
Si2 N1 U1 127.0(3)
Si4 N2 Si5 115.6(3)
Si4 N2 U1 115.9(3)
Si5 N2 U1 128.5(3)
Si7 N3 Si6 115.2(3)
Si7 N3 U1 128.3(3)
Si6 N3 U1 116.4(3)
O1 Si1 C19 107.0(2)
O1 Si1 C1 108.0(3)
C19 Si1 C1 110.0(3)
O1 Si1 C10 107.8(2)
C19 Si1 C10 112.8(3)
C1 Si1 C10 111.0(3)
N1 Si2 C30 111.5(3)
N1 Si2 C28 111.3(3)
C30 Si2 C28 111.4(4)
N1 Si2 C29 114.8(3)
C30 Si2 C29 104.6(4)
C28 Si2 C29 102.7(4)
N1 Si3 C32 108.1(3)
N1 Si3 C33 113.4(3)
C32 Si3 C33 108.5(4)
N1 Si3 C31 115.2(3)
C32 Si3 C31 105.6(3)
C33 Si3 C31 105.6(4)
N2 Si4 C34 107.4(3)
N2 Si4 C35 116.7(3)
C34 Si4 C35 105.7(3)
N2 Si4 C36 112.8(3)
C34 Si4 C36 108.4(3)
C35 Si4 C36 105.4(4)
N2 Si4 U1 36.96(18)
C34 Si4 U1 70.6(2)
C35 Si4 U1 125.1(3)
C36 Si4 U1 128.2(3)
N2 Si5 C37 112.6(3)
N2 Si5 C38 111.0(3)
C37 Si5 C38 110.6(4)
N2 Si5 C39 113.7(3)
C37 Si5 C39 103.0(4)
C38 Si5 C39 105.4(4)
N3 Si6 C40 107.8(3)
N3 Si6 C41 116.3(3)
C40 Si6 C41 104.8(4)
N3 Si6 C42 113.1(3)
C40 Si6 C42 109.6(4)
C41 Si6 C42 104.9(4)
N3 Si6 U1 36.37(18)
C40 Si6 U1 71.4(2)
C41 Si6 U1 124.9(3)
C42 Si6 U1 128.7(3)
N3 Si7 C43 111.7(3)
N3 Si7 C44 111.0(3)
C43 Si7 C44 109.6(4)
N3 Si7 C45 113.1(3)
C43 Si7 C45 104.9(3)
C44 Si7 C45 106.2(4)
C2 C1 C6 117.2(6)
C2 C1 Si1 124.8(5)
C6 C1 Si1 118.0(5)
C3 C2 C1 120.0(7)
C3 C2 C7 116.2(6)
C1 C2 C7 123.6(6)
C4 C3 C2 122.7(7)
C4 C3 H3 118.6
C2 C3 H3 118.6
C5 C4 C3 117.2(7)
C5 C4 C8 120.4(8)
C3 C4 C8 122.3(7)
C4 C5 C6 122.8(7)
C4 C5 H5 118.6
C6 C5 H5 118.6
C5 C6 C1 119.6(7)
C5 C6 C9 117.7(6)
C1 C6 C9 122.6(6)
C2 C7 H7A 109.5
C2 C7 H7B 109.5
H7A C7 H7B 109.5
C2 C7 H7C 109.5
H7A C7 H7C 109.5
H7B C7 H7C 109.5
C4 C8 H8A 109.5
C4 C8 H8B 109.5
H8A C8 H8B 109.5
C4 C8 H8C 109.5
H8A C8 H8C 109.5
H8B C8 H8C 109.5
C6 C9 H9A 109.5
C6 C9 H9B 109.5
H9A C9 H9B 109.5
C6 C9 H9C 109.5
H9A C9 H9C 109.5
H9B C9 H9C 109.5
C15 C10 C11 117.5(6)
C15 C10 Si1 125.1(5)
C11 C10 Si1 117.4(4)
C12 C11 C10 119.1(6)
C12 C11 C16 118.9(6)
C10 C11 C16 121.9(6)
C11 C12 C13 123.4(7)
C11 C12 H12 118.3
C13 C12 H12 118.3
C14 C13 C12 116.6(6)
C14 C13 C17 121.7(7)
C12 C13 C17 121.7(7)
C13 C14 C15 123.4(6)
C13 C14 H14 118.3
C15 C14 H14 118.3
C14 C15 C10 119.7(6)
C14 C15 C18 115.9(6)
C10 C15 C18 124.3(6)
C11 C16 H16A 109.5
C11 C16 H16B 109.5
H16A C16 H16B 109.5
C11 C16 H16C 109.5
H16A C16 H16C 109.5
H16B C16 H16C 109.5
C13 C17 H17A 109.5
C13 C17 H17B 109.5
H17A C17 H17B 109.5
C13 C17 H17C 109.5
H17A C17 H17C 109.5
H17B C17 H17C 109.5
C15 C18 H18A 109.5
C15 C18 H18B 109.5
H18A C18 H18B 109.5
C15 C18 H18C 109.5
H18A C18 H18C 109.5
H18B C18 H18C 109.5
C24 C19 C20 116.9(6)
C24 C19 Si1 125.2(5)
C20 C19 Si1 117.8(5)
C21 C20 C19 120.7(6)
C21 C20 C25 117.0(6)
C19 C20 C25 122.2(6)
C22 C21 C20 122.4(6)
C22 C21 H21 118.8
C20 C21 H21 118.8
C21 C22 C23 116.9(7)
C21 C22 C26 121.2(7)
C23 C22 C26 121.9(7)
C24 C23 C22 123.0(7)
C24 C23 H23 118.5
C22 C23 H23 118.5
C23 C24 C19 119.8(6)
C23 C24 C27 115.4(6)
C19 C24 C27 124.8(6)
C20 C25 H25A 109.5
C20 C25 H25B 109.5
H25A C25 H25B 109.5
C20 C25 H25C 109.5
H25A C25 H25C 109.5
H25B C25 H25C 109.5
C22 C26 H26A 109.5
C22 C26 H26B 109.5
H26A C26 H26B 109.5
C22 C26 H26C 109.5
H26A C26 H26C 109.5
H26B C26 H26C 109.5
C24 C27 H27A 109.5
C24 C27 H27B 109.5
H27A C27 H27B 109.5
C24 C27 H27C 109.5
H27A C27 H27C 109.5
H27B C27 H27C 109.5
Si2 C28 H28A 109.5
Si2 C28 H28B 109.5
H28A C28 H28B 109.5
Si2 C28 H28C 109.5
H28A C28 H28C 109.5
H28B C28 H28C 109.5
Si2 C29 H29A 109.5
Si2 C29 H29B 109.5
H29A C29 H29B 109.5
Si2 C29 H29C 109.5
H29A C29 H29C 109.5
H29B C29 H29C 109.5
Si2 C30 H30A 109.5
Si2 C30 H30B 109.5
H30A C30 H30B 109.5
Si2 C30 H30C 109.5
H30A C30 H30C 109.5
H30B C30 H30C 109.5
Si3 C31 H31A 109.5
Si3 C31 H31B 109.5
H31A C31 H31B 109.5
Si3 C31 H31C 109.5
H31A C31 H31C 109.5
H31B C31 H31C 109.5
Si3 C32 H32A 109.5
Si3 C32 H32B 109.5
H32A C32 H32B 109.5
Si3 C32 H32C 109.5
H32A C32 H32C 109.5
H32B C32 H32C 109.5
Si3 C33 H33A 109.5
Si3 C33 H33B 109.5
H33A C33 H33B 109.5
Si3 C33 H33C 109.5
H33A C33 H33C 109.5
H33B C33 H33C 109.5
Si4 C34 H34A 109.5
Si4 C34 H34B 109.5
H34A C34 H34B 109.5
Si4 C34 H34C 109.5
H34A C34 H34C 109.5
H34B C34 H34C 109.5
Si4 C35 H35A 109.5
Si4 C35 H35B 109.5
H35A C35 H35B 109.5
Si4 C35 H35C 109.5
H35A C35 H35C 109.5
H35B C35 H35C 109.5
Si4 C36 H36A 109.5
Si4 C36 H36B 109.5
H36A C36 H36B 109.5
Si4 C36 H36C 109.5
H36A C36 H36C 109.5
H36B C36 H36C 109.5
Si5 C37 H37A 109.5
Si5 C37 H37B 109.5
H37A C37 H37B 109.5
Si5 C37 H37C 109.5
H37A C37 H37C 109.5
H37B C37 H37C 109.5
Si5 C38 H38A 109.5
Si5 C38 H38B 109.5
H38A C38 H38B 109.5
Si5 C38 H38C 109.5
H38A C38 H38C 109.5
H38B C38 H38C 109.5
Si5 C39 H39A 109.5
Si5 C39 H39B 109.5
H39A C39 H39B 109.5
Si5 C39 H39C 109.5
H39A C39 H39C 109.5
H39B C39 H39C 109.5
Si6 C40 H40A 109.5
Si6 C40 H40B 109.5
H40A C40 H40B 109.5
Si6 C40 H40C 109.5
H40A C40 H40C 109.5
H40B C40 H40C 109.5
Si6 C41 H41A 109.5
Si6 C41 H41B 109.5
H41A C41 H41B 109.5
Si6 C41 H41C 109.5
H41A C41 H41C 109.5
H41B C41 H41C 109.5
Si6 C42 H42A 109.5
Si6 C42 H42B 109.5
H42A C42 H42B 109.5
Si6 C42 H42C 109.5
H42A C42 H42C 109.5
H42B C42 H42C 109.5
Si7 C43 H43A 109.5
Si7 C43 H43B 109.5
H43A C43 H43B 109.5
Si7 C43 H43C 109.5
H43A C43 H43C 109.5
H43B C43 H43C 109.5
Si7 C44 H44A 109.5
Si7 C44 H44B 109.5
H44A C44 H44B 109.5
Si7 C44 H44C 109.5
H44A C44 H44C 109.5
H44B C44 H44C 109.5
Si7 C45 H45A 109.5
Si7 C45 H45B 109.5
H45A C45 H45B 109.5
Si7 C45 H45C 109.5
H45A C45 H45C 109.5
H45B C45 H45C 109.5

loop_
_geom_bond_atom_site_label_1
_geom_bond_atom_site_label_2
_geom_bond_distance
U1 O1 2.161(4)
U1 N3 2.282(5)
U1 N1 2.295(5)
U1 N2 2.308(5)
U1 Si6 3.446(2)
U1 Si4 3.453(2)
O1 Si1 1.659(4)
N1 Si3 1.747(6)
N1 Si2 1.757(6)
N2 Si4 1.751(6)
N2 Si5 1.751(5)
N3 Si7 1.755(6)
N3 Si6 1.760(6)
Si1 C19 1.908(6)
Si1 C1 1.919(7)
Si1 C10 1.918(6)
Si2 C30 1.864(7)
Si2 C28 1.861(8)
Si2 C29 1.875(8)
Si3 C32 1.853(7)
Si3 C33 1.871(7)
Si3 C31 1.875(7)
Si4 C34 1.864(6)
Si4 C35 1.872(7)
Si4 C36 1.882(7)
Si5 C37 1.863(7)
Si5 C38 1.868(8)
Si5 C39 1.880(8)
Si6 C40 1.873(7)
Si6 C41 1.874(8)
Si6 C42 1.885(8)
Si7 C43 1.868(7)
Si7 C44 1.871(7)
Si7 C45 1.901(7)
C1 C2 1.408(9)
C1 C6 1.408(9)
C2 C3 1.380(9)
C2 C7 1.537(9)
C3 C4 1.376(10)
C3 H3 0.9500
C4 C5 1.358(10)
C4 C8 1.525(9)
C5 C6 1.394(9)
C5 H5 0.9500
C6 C9 1.515(9)
C7 H7A 0.9800
C7 H7B 0.9800
C7 H7C 0.9800
C8 H8A 0.9800
C8 H8B 0.9800
C8 H8C 0.9800
C9 H9A 0.9800
C9 H9B 0.9800
C9 H9C 0.9800
C10 C15 1.415(8)
C10 C11 1.428(9)
C11 C12 1.387(8)
C11 C16 1.499(8)
C12 C13 1.386(9)
C12 H12 0.9500
C13 C14 1.372(9)
C13 C17 1.507(9)
C14 C15 1.387(9)
C14 H14 0.9500
C15 C18 1.528(9)
C16 H16A 0.9800
C16 H16B 0.9800
C16 H16C 0.9800
C17 H17A 0.9800
C17 H17B 0.9800
C17 H17C 0.9800
C18 H18A 0.9800
C18 H18B 0.9800
C18 H18C 0.9800
C19 C24 1.414(9)
C19 C20 1.418(8)
C20 C21 1.384(8)
C20 C25 1.516(8)
C21 C22 1.380(9)
C21 H21 0.9500
C22 C23 1.385(9)
C22 C26 1.515(9)
C23 C24 1.390(9)
C23 H23 0.9500
C24 C27 1.500(9)
C25 H25A 0.9800
C25 H25B 0.9800
C25 H25C 0.9800
C26 H26A 0.9800
C26 H26B 0.9800
C26 H26C 0.9800
C27 H27A 0.9800
C27 H27B 0.9800
C27 H27C 0.9800
C28 H28A 0.9800
C28 H28B 0.9800
C28 H28C 0.9800
C29 H29A 0.9800
C29 H29B 0.9800
C29 H29C 0.9800
C30 H30A 0.9800
C30 H30B 0.9800
C30 H30C 0.9800
C31 H31A 0.9800
C31 H31B 0.9800
C31 H31C 0.9800
C32 H32A 0.9800
C32 H32B 0.9800
C32 H32C 0.9800
C33 H33A 0.9800
C33 H33B 0.9800
C33 H33C 0.9800
C34 H34A 0.9800
C34 H34B 0.9800
C34 H34C 0.9800
C35 H35A 0.9800
C35 H35B 0.9800
C35 H35C 0.9800
C36 H36A 0.9800
C36 H36B 0.9800
C36 H36C 0.9800
C37 H37A 0.9800
C37 H37B 0.9800
C37 H37C 0.9800
C38 H38A 0.9800
C38 H38B 0.9800
C38 H38C 0.9800
C39 H39A 0.9800
C39 H39B 0.9800
C39 H39C 0.9800
C40 H40A 0.9800
C40 H40B 0.9800
C40 H40C 0.9800
C41 H41A 0.9800
C41 H41B 0.9800
C41 H41C 0.9800
C42 H42A 0.9800
C42 H42B 0.9800
C42 H42C 0.9800
C43 H43A 0.9800
C43 H43B 0.9800
C43 H43C 0.9800
C44 H44A 0.9800
C44 H44B 0.9800
C44 H44C 0.9800
C45 H45A 0.9800
C45 H45B 0.9800
C45 H45C 0.9800

loop_
_geom_torsion_atom_site_label_1
_geom_torsion_atom_site_label_2
_geom_torsion_atom_site_label_3
_geom_torsion_atom_site_label_4
_geom_torsion
N3 U1 O1 Si1 -54(12)
N1 U1 O1 Si1 -173(100)
N2 U1 O1 Si1 67(12)
Si6 U1 O1 Si1 -33(12)
Si4 U1 O1 Si1 88(12)
O1 U1 N1 Si3 48.0(3)
N3 U1 N1 Si3 -75.5(3)
N2 U1 N1 Si3 174.2(3)
Si6 U1 N1 Si3 -71.3(3)
Si4 U1 N1 Si3 148.1(3)
O1 U1 N1 Si2 -128.0(3)
N3 U1 N1 Si2 108.5(3)
N2 U1 N1 Si2 -1.8(4)
Si6 U1 N1 Si2 112.7(3)
Si4 U1 N1 Si2 -27.9(3)
O1 U1 N2 Si4 51.2(3)
N3 U1 N2 Si4 176.4(3)
N1 U1 N2 Si4 -72.9(3)
Si6 U1 N2 Si4 149.9(3)
O1 U1 N2 Si5 -126.9(3)
N3 U1 N2 Si5 -1.7(4)
N1 U1 N2 Si5 108.9(4)
Si6 U1 N2 Si5 -28.2(4)
Si4 U1 N2 Si5 -178.1(6)
O1 U1 N3 Si7 -126.2(3)
N1 U1 N3 Si7 -3.8(4)
N2 U1 N3 Si7 107.5(4)
Si6 U1 N3 Si7 -177.0(6)
Si4 U1 N3 Si7 109.7(3)
O1 U1 N3 Si6 50.7(3)
N1 U1 N3 Si6 173.2(3)
N2 U1 N3 Si6 -75.6(3)
Si4 U1 N3 Si6 -73.4(3)
U1 O1 Si1 C19 155(12)
U1 O1 Si1 C1 -86(12)
U1 O1 Si1 C10 34(12)
Si3 N1 Si2 C30 -88.1(4)
U1 N1 Si2 C30 88.0(4)
Si3 N1 Si2 C28 146.9(3)
U1 N1 Si2 C28 -37.0(4)
Si3 N1 Si2 C29 30.7(5)
U1 N1 Si2 C29 -153.2(4)
Si2 N1 Si3 C32 174.2(3)
U1 N1 Si3 C32 -2.3(4)
Si2 N1 Si3 C33 53.8(4)
U1 N1 Si3 C33 -122.6(3)
Si2 N1 Si3 C31 -68.0(4)
U1 N1 Si3 C31 115.5(3)
Si5 N2 Si4 C34 173.8(3)
U1 N2 Si4 C34 -4.6(4)
Si5 N2 Si4 C35 -67.8(4)
U1 N2 Si4 C35 113.8(4)
Si5 N2 Si4 C36 54.4(4)
U1 N2 Si4 C36 -124.0(3)
Si5 N2 Si4 U1 178.4(5)
O1 U1 Si4 N2 -134.7(3)
N3 U1 Si4 N2 -4.7(4)
N1 U1 Si4 N2 112.2(3)
Si6 U1 Si4 N2 -34.9(3)
O1 U1 Si4 C34 40.6(3)
N3 U1 Si4 C34 170.7(3)
N1 U1 Si4 C34 -72.4(3)
N2 U1 Si4 C34 175.4(4)
Si6 U1 Si4 C34 140.5(2)
O1 U1 Si4 C35 136.5(3)
N3 U1 Si4 C35 -93.4(4)
N1 U1 Si4 C35 23.5(3)
N2 U1 Si4 C35 -88.7(4)
Si6 U1 Si4 C35 -123.7(3)
O1 U1 Si4 C36 -57.9(3)
N3 U1 Si4 C36 72.2(4)
N1 U1 Si4 C36 -170.9(4)
N2 U1 Si4 C36 76.8(4)
Si6 U1 Si4 C36 41.9(3)
Si4 N2 Si5 C37 147.4(4)
U1 N2 Si5 C37 -34.5(5)
Si4 N2 Si5 C38 -88.0(4)
U1 N2 Si5 C38 90.1(4)
Si4 N2 Si5 C39 30.7(5)
U1 N2 Si5 C39 -151.2(4)
Si7 N3 Si6 C40 174.1(3)
U1 N3 Si6 C40 -3.2(4)
Si7 N3 Si6 C41 -68.7(5)
U1 N3 Si6 C41 114.0(4)
Si7 N3 Si6 C42 52.8(5)
U1 N3 Si6 C42 -124.5(4)
Si7 N3 Si6 U1 177.4(5)
O1 U1 Si6 N3 -134.5(3)
N1 U1 Si6 N3 -8.8(4)
N2 U1 Si6 N3 109.4(3)
Si4 U1 Si6 N3 124.6(3)
O1 U1 Si6 C40 42.2(3)
N3 U1 Si6 C40 176.7(4)
N1 U1 Si6 C40 167.9(3)
N2 U1 Si6 C40 -73.9(3)
Si4 U1 Si6 C40 -58.7(3)
O1 U1 Si6 C41 137.6(3)
N3 U1 Si6 C41 -87.8(5)
N1 U1 Si6 C41 -96.7(4)
N2 U1 Si6 C41 21.5(4)
Si4 U1 Si6 C41 36.8(3)
O1 U1 Si6 C42 -58.4(4)
N3 U1 Si6 C42 76.1(5)
N1 U1 Si6 C42 67.2(4)
N2 U1 Si6 C42 -174.6(4)
Si4 U1 Si6 C42 -159.3(3)
Si6 N3 Si7 C43 149.2(4)
U1 N3 Si7 C43 -33.8(5)
Si6 N3 Si7 C44 -88.1(4)
U1 N3 Si7 C44 88.9(4)
Si6 N3 Si7 C45 31.1(4)
U1 N3 Si7 C45 -151.9(4)
O1 Si1 C1 C2 -136.4(5)
C19 Si1 C1 C2 -20.0(6)
C10 Si1 C1 C2 105.6(6)
O1 Si1 C1 C6 45.1(5)
C19 Si1 C1 C6 161.5(5)
C10 Si1 C1 C6 -72.9(6)
C6 C1 C2 C3 -5.2(9)
Si1 C1 C2 C3 176.3(5)
C6 C1 C2 C7 171.6(6)
Si1 C1 C2 C7 -6.9(9)
C1 C2 C3 C4 0.5(11)
C7 C2 C3 C4 -176.6(6)
C2 C3 C4 C5 2.8(11)
C2 C3 C4 C8 -179.2(7)
C3 C4 C5 C6 -1.2(11)
C8 C4 C5 C6 -179.2(6)
C4 C5 C6 C1 -3.6(10)
C4 C5 C6 C9 173.5(6)
C2 C1 C6 C5 6.7(9)
Si1 C1 C6 C5 -174.7(5)
C2 C1 C6 C9 -170.3(6)
Si1 C1 C6 C9 8.3(8)
O1 Si1 C10 C15 -129.5(5)
C19 Si1 C10 C15 112.6(5)
C1 Si1 C10 C15 -11.4(6)
O1 Si1 C10 C11 51.4(5)
C19 Si1 C10 C11 -66.6(5)
C1 Si1 C10 C11 169.4(5)
C15 C10 C11 C12 5.7(9)
Si1 C10 C11 C12 -175.1(5)
C15 C10 C11 C16 -174.6(6)
Si1 C10 C11 C16 4.6(8)
C10 C11 C12 C13 -1.8(10)
C16 C11 C12 C13 178.5(6)
C11 C12 C13 C14 -3.1(10)
C11 C12 C13 C17 -179.5(7)
C12 C13 C14 C15 4.1(10)
C17 C13 C14 C15 -179.5(7)
C13 C14 C15 C10 -0.2(10)
C13 C14 C15 C18 -177.6(6)
C11 C10 C15 C14 -4.8(9)
Si1 C10 C15 C14 176.1(5)
C11 C10 C15 C18 172.5(6)
Si1 C10 C15 C18 -6.7(9)
O1 Si1 C19 C24 -129.1(5)
C1 Si1 C19 C24 113.9(6)
C10 Si1 C19 C24 -10.7(6)
O1 Si1 C19 C20 51.0(5)
C1 Si1 C19 C20 -66.0(5)
C10 Si1 C19 C20 169.5(5)
C24 C19 C20 C21 4.3(9)
Si1 C19 C20 C21 -175.8(5)
C24 C19 C20 C25 -173.6(6)
Si1 C19 C20 C25 6.3(8)
C19 C20 C21 C22 0.2(10)
C25 C20 C21 C22 178.1(6)
C20 C21 C22 C23 -3.6(10)
C20 C21 C22 C26 177.8(7)
C21 C22 C23 C24 2.5(10)
C26 C22 C23 C24 -178.8(7)
C22 C23 C24 C19 1.9(10)
C22 C23 C24 C27 -176.0(6)
C20 C19 C24 C23 -5.3(9)
Si1 C19 C24 C23 174.9(5)
C20 C19 C24 C27 172.4(6)
Si1 C19 C24 C27 -7.4(9)

loop_
_platon_squeeze_void_nr
_platon_squeeze_void_average_x
_platon_squeeze_void_average_y
_platon_squeeze_void_average_z
_platon_squeeze_void_volume
_platon_squeeze_void_count_electrons
_platon_squeeze_void_content
1 0.000 0.500 -0.021 1127 162 ' '
2 0.500 1.000 -0.012 1127 162 ' '
